data_7218787
loop_
_publ_author_name
'Tanaka, Tomohiro'
'Nouchi, Rie'
'Nakao, Yoshihide'
'Arikawa, Yasuhiro'
'Umakoshi, Keisuke'

_publ_section_title
;
 Highly luminescent imidoylamidinato platinum(ii) complexes formed by the
 coupling of 1H-pyrazole-1-carboxamidine with nitriles used as reaction
 solvents
;
_journal_issue 107
_journal_name_full 'RSC Adv.'
_journal_page_first 62186
_journal_paper_doi 10.1039/C4RA11744A
_journal_volume 4
_journal_year 2014
_chemical_formula_moiety 'C16 H16 N7 Pt 1+, F6 P 1-'
_chemical_formula_sum 'C16 H16 F6 N7 P Pt'
_chemical_formula_weight 646.40
_chemical_name_systematic '[Pt(bpy){NH=C(pz)NC(Me)=NH}]PF6'
_space_group_IT_number 14
_symmetry_cell_setting monoclinic
_symmetry_Int_Tables_number 14
_symmetry_space_group_name_Hall '-P 2ybc'
_symmetry_space_group_name_H-M 'P 1 21/c 1'
_atom_sites_solution_hydrogens geom
_atom_sites_solution_primary direct
_atom_sites_solution_secondary difmap
_cell_angle_alpha 90.0000
_cell_angle_beta 104.882(8)
_cell_angle_gamma 90.0000
_cell_formula_units_Z 4
_cell_length_a 7.050(3)
_cell_length_b 21.060(9)
_cell_length_c 13.409(7)
_cell_measurement_reflns_used 5481
_cell_measurement_temperature 93
_cell_measurement_theta_max 27.49
_cell_measurement_theta_min 3.14
_cell_volume 1924.1(15)
_computing_cell_refinement CrystalClear
_computing_data_collection 'CrystalClear (Rigaku Inc., 2008)'
_computing_data_reduction CrystalClear
_computing_molecular_graphics 'CrystalStructure 4.0'
_computing_publication_material 'CrystalStructure 4.0 (Rigaku, 2010)'
_computing_structure_refinement 'SHELXL97 (Sheldrick, 2008)'
_computing_structure_solution 'Il Milione (Burla, et al., 2007)'
_diffrn_ambient_temperature 93
_diffrn_detector_area_resol_mean 7.111
_diffrn_measured_fraction_theta_full 0.982
_diffrn_measured_fraction_theta_max 0.982
_diffrn_measurement_device_type 'Rigaku Saturn724'
_diffrn_measurement_method \w
_diffrn_radiation_type 'Mo K\a'
_diffrn_radiation_wavelength 0.71075
_diffrn_reflns_av_R_equivalents 0.0399
_diffrn_reflns_av_sigmaI/netI 0.0402
_diffrn_reflns_limit_h_max 9
_diffrn_reflns_limit_h_min -8
_diffrn_reflns_limit_k_max 27
_diffrn_reflns_limit_k_min -26
_diffrn_reflns_limit_l_max 17
_diffrn_reflns_limit_l_min -17
_diffrn_reflns_number 15662
_diffrn_reflns_theta_full 27.50
_diffrn_reflns_theta_max 27.50
_diffrn_standards_number 0
_exptl_absorpt_coefficient_mu 7.424
_exptl_absorpt_correction_T_max 0.862
_exptl_absorpt_correction_T_min 0.561
_exptl_absorpt_correction_type multi-scan
_exptl_absorpt_process_details 'REQAB (Rigaku, 1998)'
_exptl_crystal_colour yellow
_exptl_crystal_density_diffrn 2.231
_exptl_crystal_density_method 'not measured'
_exptl_crystal_description platelet
_exptl_crystal_F_000 1232.00
_exptl_crystal_size_max 0.160
_exptl_crystal_size_mid 0.090
_exptl_crystal_size_min 0.020
_refine_diff_density_max 2.050
_refine_diff_density_min -1.900
_refine_ls_extinction_method none
_refine_ls_goodness_of_fit_ref 0.971
_refine_ls_hydrogen_treatment constr
_refine_ls_number_parameters 281
_refine_ls_number_reflns 4345
_refine_ls_number_restraints 0
_refine_ls_R_factor_gt 0.0326
_refine_ls_shift/su_max 0.003
_refine_ls_structure_factor_coef Fsqd
_refine_ls_weighting_details 'w = 1/[\s^2^(Fo^2^)+(0.0303P)^2^+7.1975P] where P=(Fo^2^+2Fc^2^)/3'
_refine_ls_weighting_scheme calc
_refine_ls_wR_factor_ref 0.0749
_reflns_number_gt 3259
_reflns_number_total 4345
_reflns_threshold_expression F^2^>2.0\s(F^2^)
_cod_data_source_file c4ra11744a2.cif
_cod_data_source_block 1a_1023400
_cod_database_code 7218787

loop_
_symmetry_equiv_pos_site_id
_symmetry_equiv_pos_as_xyz
1 +X,+Y,+Z
2 -X,1/2+Y,1/2-Z
3 -X,-Y,-Z
4 +X,1/2-Y,1/2+Z

loop_
_atom_site_label
_atom_site_type_symbol
_atom_site_fract_x
_atom_site_fract_y
_atom_site_fract_z
_atom_site_U_iso_or_equiv
_atom_site_adp_type
_atom_site_occupancy
_atom_site_symmetry_multiplicity
_atom_site_calc_flag
_atom_site_refinement_flags
Pt1 Pt 0.25616(3) 0.501981(9) 0.009044(13) 0.01205(7) Uani 1.0 4 d .
P1 P 0.7754(3) 0.64437(7) 0.36713(11) 0.0214(4) Uani 1.0 4 d .
F1 F 0.7581(7) 0.58085(18) 0.4261(3) 0.0470(12) Uani 1.0 4 d .
F2 F 0.8019(8) 0.7077(2) 0.3069(3) 0.0619(15) Uani 1.0 4 d .
F3 F 0.6744(5) 0.61043(17) 0.2582(3) 0.0291(8) Uani 1.0 4 d .
F4 F 0.5683(6) 0.6667(3) 0.3761(4) 0.0624(15) Uani 1.0 4 d .
F5 F 0.8767(6) 0.67833(17) 0.4739(3) 0.0357(10) Uani 1.0 4 d .
F6 F 0.9831(6) 0.6208(3) 0.3558(3) 0.0541(13) Uani 1.0 4 d .
N1 N 0.3783(7) 0.4697(3) 0.1492(4) 0.0165(10) Uani 1.0 4 d .
N3 N 0.4442(7) 0.3624(3) 0.1150(4) 0.0177(10) Uani 1.0 4 d .
N5 N 0.3002(6) 0.4160(2) -0.0407(4) 0.0160(10) Uani 1.0 4 d .
N11 N 0.1278(7) 0.5419(3) -0.1302(4) 0.0167(10) Uani 1.0 4 d .
N21 N 0.1983(6) 0.5896(3) 0.0549(4) 0.0157(10) Uani 1.0 4 d .
N31 N 0.5152(7) 0.4006(3) 0.2806(4) 0.0186(10) Uani 1.0 4 d .
N32 N 0.5273(7) 0.4489(3) 0.3493(4) 0.0218(11) Uani 1.0 4 d .
C2 C 0.4396(8) 0.4129(3) 0.1735(4) 0.0168(11) Uani 1.0 4 d .
C4 C 0.3775(8) 0.3660(3) 0.0118(4) 0.0165(11) Uani 1.0 4 d .
C6 C 0.3994(8) 0.3056(3) -0.0430(5) 0.0191(12) Uani 1.0 4 d .
C12 C 0.0677(7) 0.6025(3) -0.1268(4) 0.0138(11) Uani 1.0 4 d .
C13 C -0.0265(8) 0.6347(3) -0.2150(4) 0.0172(11) Uani 1.0 4 d .
C14 C -0.0623(9) 0.6046(3) -0.3089(5) 0.0225(13) Uani 1.0 4 d .
C15 C -0.0006(8) 0.5436(3) -0.3134(5) 0.0228(13) Uani 1.0 4 d .
C16 C 0.0944(8) 0.5126(3) -0.2226(4) 0.0213(13) Uani 1.0 4 d .
C22 C 0.1091(7) 0.6296(3) -0.0216(4) 0.0137(11) Uani 1.0 4 d .
C23 C 0.0582(8) 0.6906(3) -0.0022(4) 0.0175(12) Uani 1.0 4 d .
C24 C 0.0954(8) 0.7117(3) 0.0984(4) 0.0179(12) Uani 1.0 4 d .
C25 C 0.1847(8) 0.6709(3) 0.1771(5) 0.0201(12) Uani 1.0 4 d .
C26 C 0.2342(8) 0.6109(3) 0.1528(4) 0.0192(12) Uani 1.0 4 d .
C33 C 0.5979(9) 0.4215(3) 0.4400(5) 0.0251(14) Uani 1.0 4 d .
C34 C 0.6282(9) 0.3559(3) 0.4302(5) 0.0259(14) Uani 1.0 4 d .
C35 C 0.5743(9) 0.3442(3) 0.3276(5) 0.0234(13) Uani 1.0 4 d .
H1 H 0.3920 0.4970 0.2003 0.0198 Uiso 1.0 4 calc R
H5 H 0.2621 0.4108 -0.1080 0.0192 Uiso 1.0 4 calc R
H6A H 0.5379 0.2992 -0.0412 0.0229 Uiso 1.0 4 calc R
H6B H 0.3217 0.3082 -0.1148 0.0229 Uiso 1.0 4 calc R
H6C H 0.3530 0.2699 -0.0088 0.0229 Uiso 1.0 4 calc R
H13 H -0.0665 0.6775 -0.2109 0.0207 Uiso 1.0 4 calc R
H14 H -0.1293 0.6261 -0.3701 0.0270 Uiso 1.0 4 calc R
H15 H -0.0222 0.5224 -0.3778 0.0274 Uiso 1.0 4 calc R
H16 H 0.1365 0.4700 -0.2257 0.0255 Uiso 1.0 4 calc R
H23 H -0.0019 0.7179 -0.0577 0.0210 Uiso 1.0 4 calc R
H24 H 0.0601 0.7535 0.1133 0.0215 Uiso 1.0 4 calc R
H25 H 0.2115 0.6842 0.2471 0.0241 Uiso 1.0 4 calc R
H26 H 0.2963 0.5832 0.2073 0.0230 Uiso 1.0 4 calc R
H33 H 0.6250 0.4434 0.5041 0.0302 Uiso 1.0 4 calc R
H34 H 0.6762 0.3262 0.4841 0.0311 Uiso 1.0 4 calc R
H35 H 0.5773 0.3044 0.2947 0.0281 Uiso 1.0 4 calc R

loop_
_atom_site_aniso_label
_atom_site_aniso_U_11
_atom_site_aniso_U_22
_atom_site_aniso_U_33
_atom_site_aniso_U_12
_atom_site_aniso_U_13
_atom_site_aniso_U_23
Pt1 0.01052(10) 0.01142(10) 0.01397(11) -0.00039(9) 0.00273(7) 0.00105(8)
P1 0.0273(8) 0.0201(8) 0.0150(7) -0.0027(7) 0.0019(6) -0.0034(6)
F1 0.082(4) 0.028(3) 0.026(2) -0.019(3) 0.004(2) 0.0003(17)
F2 0.119(5) 0.034(3) 0.022(2) -0.024(3) -0.000(3) 0.0059(18)
F3 0.029(2) 0.033(2) 0.0206(17) 0.0014(16) -0.0019(15) -0.0093(15)
F4 0.037(3) 0.105(5) 0.042(3) 0.028(3) 0.006(2) -0.027(3)
F5 0.062(3) 0.023(2) 0.0162(17) -0.0123(18) -0.0009(17) -0.0040(15)
F6 0.026(3) 0.090(4) 0.043(3) -0.001(3) 0.0027(19) -0.017(3)
N1 0.013(3) 0.023(3) 0.011(3) -0.0006(19) -0.0006(17) -0.0008(19)
N3 0.014(3) 0.020(3) 0.018(3) -0.0001(19) 0.0018(18) 0.0017(19)
N5 0.013(3) 0.012(3) 0.022(3) -0.0012(18) 0.0023(19) -0.0008(18)
N11 0.011(3) 0.021(3) 0.018(3) -0.0006(18) 0.0024(18) 0.0050(19)
N21 0.006(2) 0.021(3) 0.018(3) -0.0017(18) 0.0010(17) 0.0019(19)
N31 0.014(3) 0.022(3) 0.018(3) 0.0036(19) -0.0002(19) 0.0040(19)
N32 0.025(3) 0.018(3) 0.019(3) 0.001(2) 0.002(2) 0.001(2)
C2 0.011(3) 0.023(3) 0.015(3) -0.001(3) 0.002(2) 0.004(3)
C4 0.008(3) 0.018(3) 0.025(3) -0.004(2) 0.007(3) -0.001(3)
C6 0.016(3) 0.018(3) 0.024(3) 0.001(3) 0.007(3) 0.000(3)
C12 0.009(3) 0.012(3) 0.021(3) -0.003(2) 0.006(2) 0.002(2)
C13 0.016(3) 0.019(3) 0.016(3) -0.001(3) 0.004(2) 0.005(3)
C14 0.021(3) 0.025(4) 0.021(3) -0.003(3) 0.004(3) 0.005(3)
C15 0.018(3) 0.030(4) 0.020(3) -0.005(3) 0.004(3) 0.002(3)
C16 0.017(3) 0.027(4) 0.020(3) 0.001(3) 0.004(3) -0.003(3)
C22 0.010(3) 0.014(3) 0.018(3) -0.001(2) 0.005(2) 0.004(2)
C23 0.015(3) 0.021(3) 0.016(3) -0.004(3) 0.003(3) 0.004(3)
C24 0.012(3) 0.014(3) 0.029(3) -0.001(2) 0.007(3) -0.004(3)
C25 0.020(3) 0.021(3) 0.018(3) -0.001(3) 0.003(3) -0.002(3)
C26 0.015(3) 0.020(3) 0.020(3) 0.001(3) 0.000(3) 0.001(3)
C33 0.026(4) 0.027(4) 0.020(3) 0.000(3) 0.001(3) 0.001(3)
C34 0.027(4) 0.026(4) 0.021(3) 0.005(3) 0.000(3) 0.009(3)
C35 0.023(3) 0.021(3) 0.026(3) 0.007(3) 0.005(3) 0.002(3)

loop_
_atom_type_symbol
_atom_type_description
_atom_type_scat_dispersion_real
_atom_type_scat_dispersion_imag
_atom_type_scat_source
C C 0.0033 0.0016
;
International Tables for Crystallography
(1992, Vol. C, Tables 4.2.6.8 and 6.1.1.4)
;
H H 0.0000 0.0000
;
International Tables for Crystallography
(1992, Vol. C, Table 6.1.1.4)
;
F F 0.0171 0.0103
;
International Tables for Crystallography
(1992, Vol. C, Tables 4.2.6.8 and 6.1.1.4)
;
N N 0.0061 0.0033
;
International Tables for Crystallography
(1992, Vol. C, Tables 4.2.6.8 and 6.1.1.4)
;
P P 0.1023 0.0942
;
International Tables for Crystallography
(1992, Vol. C, Tables 4.2.6.8 and 6.1.1.4)
;
Pt Pt -1.7033 8.3905
;
International Tables for Crystallography
(1992, Vol. C, Tables 4.2.6.8 and 6.1.1.4)
;

loop_
_geom_angle_atom_site_label_1
_geom_angle_atom_site_label_2
_geom_angle_atom_site_label_3
_geom_angle
_geom_angle_publ_flag
N1 Pt1 N5 86.45(19) yes
N1 Pt1 N11 175.5(2) yes
N1 Pt1 N21 95.61(19) yes
N5 Pt1 N11 98.05(18) yes
N5 Pt1 N21 177.23(16) yes
N11 Pt1 N21 79.89(18) yes
F1 P1 F2 177.6(3) yes
F1 P1 F3 90.3(2) yes
F1 P1 F4 91.3(3) yes
F1 P1 F5 90.3(2) yes
F1 P1 F6 88.6(3) yes
F2 P1 F3 89.7(2) yes
F2 P1 F4 91.2(3) yes
F2 P1 F5 89.8(2) yes
F2 P1 F6 89.0(3) yes
F3 P1 F4 89.9(3) yes
F3 P1 F5 179.3(3) yes
F3 P1 F6 88.8(3) yes
F4 P1 F5 90.4(3) yes
F4 P1 F6 178.7(3) yes
F5 P1 F6 90.9(3) yes
Pt1 N1 C2 126.7(4) yes
C2 N3 C4 120.5(5) yes
Pt1 N5 C4 129.5(4) yes
Pt1 N11 C12 115.4(4) yes
Pt1 N11 C16 125.7(4) yes
C12 N11 C16 118.8(5) yes
Pt1 N21 C22 115.4(4) yes
Pt1 N21 C26 126.7(4) yes
C22 N21 C26 117.8(5) yes
N32 N31 C2 119.4(5) yes
N32 N31 C35 112.4(5) yes
C2 N31 C35 128.2(5) yes
N31 N32 C33 103.9(5) yes
N1 C2 N3 130.8(5) yes
N1 C2 N31 116.1(5) yes
N3 C2 N31 113.1(5) yes
N3 C4 N5 126.0(6) yes
N3 C4 C6 113.8(5) yes
N5 C4 C6 120.2(5) yes
N11 C12 C13 121.5(5) yes
N11 C12 C22 114.2(5) yes
C13 C12 C22 124.3(5) yes
C12 C13 C14 119.7(6) yes
C13 C14 C15 119.3(5) yes
C14 C15 C16 119.4(6) yes
N11 C16 C15 121.3(6) yes
N21 C22 C12 115.1(5) yes
N21 C22 C23 122.1(5) yes
C12 C22 C23 122.9(5) yes
C22 C23 C24 119.5(5) yes
C23 C24 C25 118.7(6) yes
C24 C25 C26 119.0(5) yes
N21 C26 C25 122.8(5) yes
N32 C33 C34 111.8(6) yes
C33 C34 C35 105.2(5) yes
N31 C35 C34 106.6(6) yes
Pt1 N1 H1 116.661 no
C2 N1 H1 116.648 no
Pt1 N5 H5 115.260 no
C4 N5 H5 115.270 no
C4 C6 H6A 109.476 no
C4 C6 H6B 109.473 no
C4 C6 H6C 109.471 no
H6A C6 H6B 109.475 no
H6A C6 H6C 109.463 no
H6B C6 H6C 109.470 no
C12 C13 H13 120.155 no
C14 C13 H13 120.165 no
C13 C14 H14 120.370 no
C15 C14 H14 120.371 no
C14 C15 H15 120.286 no
C16 C15 H15 120.289 no
N11 C16 H16 119.355 no
C15 C16 H16 119.345 no
C22 C23 H23 120.248 no
C24 C23 H23 120.257 no
C23 C24 H24 120.633 no
C25 C24 H24 120.627 no
C24 C25 H25 120.486 no
C26 C25 H25 120.493 no
N21 C26 H26 118.578 no
C25 C26 H26 118.573 no
N32 C33 H33 124.074 no
C34 C33 H33 124.090 no
C33 C34 H34 127.389 no
C35 C34 H34 127.363 no
N31 C35 H35 126.692 no
C34 C35 H35 126.696 no

loop_
_geom_bond_atom_site_label_1
_geom_bond_atom_site_label_2
_geom_bond_distance
_geom_bond_publ_flag
Pt1 N1 1.976(5) yes
Pt1 N5 1.981(5) yes
Pt1 N11 2.036(5) yes
Pt1 N21 2.020(5) yes
P1 F1 1.575(5) yes
P1 F2 1.596(5) yes
P1 F3 1.618(4) yes
P1 F4 1.568(5) yes
P1 F5 1.596(4) yes
P1 F6 1.590(5) yes
N1 C2 1.285(8) yes
N3 C2 1.327(8) yes
N3 C4 1.345(7) yes
N5 C4 1.306(7) yes
N11 C12 1.349(7) yes
N11 C16 1.350(7) yes
N21 C22 1.351(7) yes
N21 C26 1.349(7) yes
N31 N32 1.360(7) yes
N31 C2 1.421(7) yes
N31 C35 1.358(8) yes
N32 C33 1.322(8) yes
C4 C6 1.497(8) yes
C12 C13 1.377(7) yes
C12 C22 1.478(8) yes
C13 C14 1.375(8) yes
C14 C15 1.364(9) yes
C15 C16 1.392(8) yes
C22 C23 1.376(8) yes
C23 C24 1.381(8) yes
C24 C25 1.381(8) yes
C25 C26 1.372(8) yes
C33 C34 1.409(9) yes
C34 C35 1.353(8) yes
N1 H1 0.880 no
N5 H5 0.880 no
C6 H6A 0.980 no
C6 H6B 0.980 no
C6 H6C 0.980 no
C13 H13 0.950 no
C14 H14 0.950 no
C15 H15 0.950 no
C16 H16 0.950 no
C23 H23 0.950 no
C24 H24 0.950 no
C25 H25 0.950 no
C26 H26 0.950 no
C33 H33 0.950 no
C34 H34 0.950 no
C35 H35 0.950 no

loop_
_geom_contact_atom_site_label_1
_geom_contact_atom_site_label_2
_geom_contact_distance
_geom_contact_publ_flag
_geom_contact_site_symmetry_2
Pt1 N3 3.385(5) no .
N1 N32 2.655(6) no .
N1 C4 2.856(8) no .
N1 C26 3.148(8) no .
N1 C35 3.593(8) no .
N3 N32 3.548(7) no .
N3 C35 2.787(8) no .
N5 C2 2.788(7) no .
N5 C16 3.220(7) no .
N11 C14 2.763(7) no .
N21 C24 2.774(8) no .
N31 C4 3.559(7) no .
C2 C33 3.464(8) no .
C2 C34 3.564(8) no .
C12 C15 2.723(8) no .
C13 C16 2.720(9) no .
C13 C23 3.000(8) no .
C22 C25 2.723(8) no .
C23 C26 2.711(8) no .
Pt1 Pt1 3.5584(17) no 3_565
Pt1 Pt1 3.5094(16) no 3_665
Pt1 N5 3.502(5) no 3_665
F1 N32 3.252(7) no .
F1 C14 3.488(7) no 1_656
F1 C15 3.558(7) no 1_656
F1 C33 3.561(8) no .
F1 C33 3.441(9) no 3_666
F2 C6 3.469(7) no 3_665
F2 C13 3.569(8) no 4_665
F2 C23 3.469(7) no 4_665
F3 N5 3.020(6) no 3_665
F3 C4 3.578(7) no 3_665
F3 C6 3.310(7) no 3_665
F3 C16 3.162(7) no 3_665
F3 C25 3.577(7) no .
F3 C26 3.062(6) no .
F4 C25 3.275(7) no .
F4 C26 3.502(7) no .
F4 C33 3.520(9) no 3_666
F4 C34 3.278(9) no 3_666
F5 C6 3.571(7) no 2_655
F5 C14 3.229(7) no 1_656
F5 C23 3.026(7) no 4_665
F5 C24 3.034(7) no 4_665
F5 C34 3.471(7) no 3_766
F6 C15 3.515(9) no 3_665
F6 C16 3.298(8) no 3_665
F6 C25 3.259(8) no 1_655
F6 C33 3.586(7) no 3_766
F6 C34 3.457(7) no 3_766
N1 N11 3.519(7) no 3_565
N1 N11 3.565(7) no 3_665
N1 C12 3.435(7) no 3_565
N1 C13 3.590(8) no 3_565
N3 N11 3.591(7) no 3_665
N3 C12 3.484(7) no 3_665
N3 C13 3.536(8) no 3_565
N5 Pt1 3.502(5) no 3_665
N5 F3 3.020(6) no 3_665
N5 N21 3.473(7) no 3_565
N5 N21 3.591(7) no 3_665
N5 C22 3.344(8) no 3_565
N5 C23 3.536(8) no 3_565
N11 N1 3.519(7) no 3_565
N11 N1 3.565(7) no 3_665
N11 N3 3.591(7) no 3_665
N11 C2 3.385(8) no 3_665
N21 N5 3.473(7) no 3_565
N21 N5 3.591(7) no 3_665
N21 C4 3.462(8) no 3_665
N31 C13 3.412(7) no 3_565
N31 C14 3.313(8) no 3_565
N31 C15 3.538(8) no 3_665
N31 C16 3.553(8) no 3_665
N32 F1 3.252(7) no .
N32 C14 3.376(8) no 3_565
N32 C15 3.495(8) no 3_665
C2 N11 3.385(8) no 3_665
C2 C12 3.484(8) no 3_565
C2 C13 3.260(9) no 3_565
C2 C16 3.547(8) no 3_665
C4 F3 3.578(7) no 3_665
C4 N21 3.462(8) no 3_665
C4 C22 3.468(8) no 3_565
C4 C22 3.589(8) no 3_665
C4 C23 3.267(8) no 3_565
C6 F2 3.469(7) no 3_665
C6 F3 3.310(7) no 3_665
C6 F5 3.571(7) no 2_645
C6 C23 3.434(9) no 3_565
C6 C24 3.395(8) no 3_565
C12 N1 3.435(7) no 3_565
C12 N3 3.484(7) no 3_665
C12 C2 3.484(8) no 3_565
C13 F2 3.569(8) no 4_464
C13 N1 3.590(8) no 3_565
C13 N3 3.536(8) no 3_565
C13 N31 3.412(7) no 3_565
C13 C2 3.260(9) no 3_565
C14 F1 3.488(7) no 1_454
C14 F5 3.229(7) no 1_454
C14 N31 3.313(8) no 3_565
C14 N32 3.376(8) no 3_565
C15 F1 3.558(7) no 1_454
C15 F6 3.515(9) no 3_665
C15 N31 3.538(8) no 3_665
C15 N32 3.495(8) no 3_665
C16 F3 3.162(7) no 3_665
C16 F6 3.298(8) no 3_665
C16 N31 3.553(8) no 3_665
C16 C2 3.547(8) no 3_665
C22 N5 3.344(8) no 3_565
C22 C4 3.468(8) no 3_565
C22 C4 3.589(8) no 3_665
C23 F2 3.469(7) no 4_464
C23 F5 3.026(7) no 4_464
C23 N5 3.536(8) no 3_565
C23 C4 3.267(8) no 3_565
C23 C6 3.434(9) no 3_565
C24 F5 3.034(7) no 4_464
C24 C6 3.395(8) no 3_565
C25 F3 3.577(7) no .
C25 F4 3.275(7) no .
C25 F6 3.259(8) no 1_455
C26 F3 3.062(6) no .
C26 F4 3.502(7) no .
C33 F1 3.561(8) no .
C33 F1 3.441(9) no 3_666
C33 F4 3.520(9) no 3_666
C33 F6 3.586(7) no 3_766
C34 F4 3.278(9) no 3_666
C34 F5 3.471(7) no 3_766
C34 F6 3.457(7) no 3_766
Pt1 H16 3.1163 no .
Pt1 H26 3.1120 no .
N1 H5 3.5575 no .
N1 H26 2.6239 no .
N3 H1 3.1141 no .
N3 H5 3.1081 no .
N3 H6A 2.7031 no .
N3 H6B 3.1906 no .
N3 H6C 2.5321 no .
N3 H35 2.6487 no .
N5 H1 3.5624 no .
N5 H6A 2.9791 no .
N5 H6B 2.5002 no .
N5 H6C 3.1167 no .
N5 H16 2.7028 no .
N11 H5 2.9095 no .
N11 H13 3.2308 no .
N11 H15 3.2423 no .
N21 H1 2.8466 no .
N21 H23 3.2367 no .
N21 H25 3.2392 no .
N31 H1 2.3570 no .
N31 H33 3.0328 no .
N31 H34 3.0982 no .
N32 H1 2.2256 no .
N32 H26 3.5623 no .
N32 H34 3.1730 no .
N32 H35 3.1697 no .
C2 H35 2.8267 no .
C6 H5 2.4849 no .
C12 H14 3.2401 no .
C12 H16 3.1815 no .
C12 H23 2.6898 no .
C13 H15 3.2254 no .
C13 H23 2.7124 no .
C14 H16 3.2329 no .
C15 H13 3.2232 no .
C16 H5 2.7239 no .
C16 H14 3.2432 no .
C22 H13 2.7160 no .
C22 H24 3.2445 no .
C22 H26 3.1682 no .
C23 H13 2.7221 no .
C23 H25 3.2417 no .
C24 H26 3.2249 no .
C25 H23 3.2402 no .
C26 H1 2.6527 no .
C26 H24 3.2359 no .
C33 H1 3.5459 no .
C33 H35 3.1224 no .
C35 H33 3.1072 no .
H1 H26 1.9473 no .
H5 H6A 3.0365 no .
H5 H6B 2.2088 no .
H5 H6C 3.2484 no .
H5 H16 2.0269 no .
H13 H14 2.3325 no .
H13 H23 2.1607 no .
H14 H15 2.3234 no .
H15 H16 2.3363 no .
H23 H24 2.3442 no .
H24 H25 2.3470 no .
H25 H26 2.3082 no .
H33 H34 2.5189 no .
H34 H35 2.4970 no .
P1 H6B 3.4236 no 3_665
P1 H6C 3.5067 no 2_655
P1 H14 3.4343 no 1_656
P1 H16 3.2222 no 3_665
P1 H23 3.3286 no 4_665
F1 H14 2.8088 no 1_656
F1 H15 2.9554 no 1_656
F1 H15 3.0383 no 3_665
F1 H16 3.1535 no 3_665
F1 H33 3.2949 no .
F1 H33 3.1190 no 3_666
F2 H5 3.5954 no 3_665
F2 H6B 2.5193 no 3_665
F2 H6C 3.4281 no 2_655
F2 H13 2.6213 no 4_665
F2 H23 2.5246 no 4_665
F2 H25 3.2279 no 1_655
F2 H35 3.3578 no 2_655
F3 H1 3.0789 no .
F3 H5 2.2182 no 3_665
F3 H6A 3.4780 no 3_665
F3 H6B 2.5812 no 3_665
F3 H16 2.2655 no 3_665
F3 H25 3.5820 no .
F3 H26 2.6389 no .
F4 H6C 2.7732 no 2_655
F4 H25 2.6863 no .
F4 H26 3.1080 no .
F4 H33 3.3074 no 3_666
F4 H34 2.8582 no 3_666
F5 H6C 2.6354 no 2_655
F5 H14 2.3719 no 1_656
F5 H23 2.4238 no 4_665
F5 H24 2.4459 no 4_665
F5 H34 3.0579 no 3_766
F6 H5 3.3937 no 3_665
F6 H15 3.0344 no 3_665
F6 H16 2.5783 no 3_665
F6 H23 3.5831 no 4_665
F6 H25 2.7762 no 1_655
F6 H26 3.4246 no 1_655
F6 H33 3.2133 no 3_766
F6 H34 2.9964 no 3_766
N1 H16 3.5452 no 3_665
N3 H13 3.3480 no 3_565
N3 H23 3.4554 no 3_565
N21 H5 3.4975 no 3_565
N21 H6A 3.0254 no 3_665
N31 H13 3.4739 no 3_565
N31 H14 3.2916 no 3_565
N32 H14 3.2936 no 3_565
N32 H15 3.4642 no 3_665
N32 H33 3.3541 no 3_666
C2 H13 3.3872 no 3_565
C4 H23 3.3691 no 3_565
C6 H23 3.4445 no 3_565
C6 H24 3.3716 no 3_565
C6 H34 3.3581 no 4_554
C13 H24 3.4553 no 4_564
C14 H24 3.3493 no 4_564
C15 H1 3.5770 no 3_565
C16 H1 3.5237 no 3_565
C16 H1 3.5617 no 3_665
C16 H26 3.4625 no 3_565
C22 H5 3.5956 no 3_565
C22 H6A 2.8425 no 3_665
C23 H6A 2.7640 no 3_665
C23 H6B 3.4357 no 3_565
C23 H6C 3.0563 no 3_565
C23 H34 3.3895 no 2_655
C24 H6A 2.8885 no 3_665
C24 H6B 3.0338 no 3_565
C24 H6C 3.1042 no 3_565
C24 H34 3.2476 no 2_655
C24 H35 3.0810 no 2_655
C25 H5 3.4989 no 3_565
C25 H6A 3.0617 no 3_665
C25 H6B 3.4800 no 3_565
C25 H35 3.2465 no 2_655
C26 H5 3.4250 no 3_565
C26 H6A 3.1052 no 3_665
C26 H16 3.4640 no 3_565
C33 H14 3.3479 no 3_565
C33 H15 3.5101 no 3_665
C33 H33 3.4258 no 3_666
C34 H6A 3.3671 no 4_555
C34 H6C 3.5025 no 4_555
C34 H14 3.4216 no 3_565
C34 H24 3.2362 no 2_645
C35 H6A 3.5374 no 4_555
C35 H13 3.5496 no 3_565
C35 H14 3.3877 no 3_565
C35 H24 3.1419 no 2_645
H1 F3 3.0789 no .
H1 C15 3.5770 no 3_565
H1 C16 3.5237 no 3_565
H1 C16 3.5617 no 3_665
H1 H5 3.5773 no 3_665
H1 H16 3.3267 no 3_665
H5 F2 3.5954 no 3_665
H5 F3 2.2182 no 3_665
H5 F6 3.3937 no 3_665
H5 N21 3.4975 no 3_565
H5 C22 3.5956 no 3_565
H5 C25 3.4989 no 3_565
H5 C26 3.4250 no 3_565
H5 H1 3.5773 no 3_665
H6A F3 3.4780 no 3_665
H6A N21 3.0254 no 3_665
H6A C22 2.8425 no 3_665
H6A C23 2.7640 no 3_665
H6A C24 2.8885 no 3_665
H6A C25 3.0617 no 3_665
H6A C26 3.1052 no 3_665
H6A C34 3.3671 no 4_554
H6A C35 3.5374 no 4_554
H6A H23 3.2189 no 3_665
H6A H24 3.4060 no 3_665
H6A H34 2.8040 no 4_554
H6A H35 3.1600 no 4_554
H6B P1 3.4236 no 3_665
H6B F2 2.5193 no 3_665
H6B F3 2.5812 no 3_665
H6B C23 3.4357 no 3_565
H6B C24 3.0338 no 3_565
H6B C25 3.4800 no 3_565
H6B H24 2.9942 no 3_565
H6B H35 3.3848 no 4_554
H6C P1 3.5067 no 2_645
H6C F2 3.4281 no 2_645
H6C F4 2.7732 no 2_645
H6C F5 2.6354 no 2_645
H6C C23 3.0563 no 3_565
H6C C24 3.1042 no 3_565
H6C C34 3.5025 no 4_554
H6C H23 2.8491 no 3_565
H6C H24 2.9315 no 3_565
H6C H34 3.0673 no 4_554
H13 F2 2.6213 no 4_464
H13 N3 3.3480 no 3_565
H13 N31 3.4739 no 3_565
H13 C2 3.3872 no 3_565
H13 C35 3.5496 no 3_565
H13 H24 3.0897 no 4_564
H13 H35 3.5068 no 3_565
H14 P1 3.4343 no 1_454
H14 F1 2.8088 no 1_454
H14 F5 2.3719 no 1_454
H14 N31 3.2916 no 3_565
H14 N32 3.2936 no 3_565
H14 C33 3.3479 no 3_565
H14 C34 3.4216 no 3_565
H14 C35 3.3877 no 3_565
H14 H24 2.8997 no 4_564
H15 F1 2.9554 no 1_454
H15 F1 3.0383 no 3_665
H15 F6 3.0344 no 3_665
H15 N32 3.4642 no 3_665
H15 C33 3.5101 no 3_665
H15 H15 3.4992 no 3_564
H15 H33 3.0722 no 1_454
H16 P1 3.2222 no 3_665
H16 F1 3.1535 no 3_665
H16 F3 2.2655 no 3_665
H16 F6 2.5783 no 3_665
H16 N1 3.5452 no 3_665
H16 C26 3.4640 no 3_565
H16 H1 3.3267 no 3_665
H16 H26 3.3187 no 3_565
H23 P1 3.3286 no 4_464
H23 F2 2.5246 no 4_464
H23 F5 2.4238 no 4_464
H23 F6 3.5831 no 4_464
H23 N3 3.4554 no 3_565
H23 C4 3.3691 no 3_565
H23 C6 3.4445 no 3_565
H23 H6A 3.2189 no 3_665
H23 H6C 2.8491 no 3_565
H23 H34 3.2068 no 2_655
H24 F5 2.4459 no 4_464
H24 C6 3.3716 no 3_565
H24 C13 3.4553 no 4_565
H24 C14 3.3493 no 4_565
H24 C34 3.2362 no 2_655
H24 C35 3.1419 no 2_655
H24 H6A 3.4060 no 3_665
H24 H6B 2.9942 no 3_565
H24 H6C 2.9315 no 3_565
H24 H13 3.0897 no 4_565
H24 H14 2.8997 no 4_565
H24 H34 2.9579 no 2_655
H24 H35 2.7542 no 2_655
H25 F2 3.2279 no 1_455
H25 F3 3.5820 no .
H25 F4 2.6863 no .
H25 F6 2.7762 no 1_455
H25 H34 3.4926 no 3_666
H25 H35 3.0617 no 2_655
H26 F3 2.6389 no .
H26 F4 3.1080 no .
H26 F6 3.4246 no 1_455
H26 C16 3.4625 no 3_565
H26 H16 3.3187 no 3_565
H33 F1 3.2949 no .
H33 F1 3.1190 no 3_666
H33 F4 3.3074 no 3_666
H33 F6 3.2133 no 3_766
H33 N32 3.3541 no 3_666
H33 C33 3.4258 no 3_666
H33 H15 3.0722 no 1_656
H33 H33 2.9503 no 3_666
H34 F4 2.8582 no 3_666
H34 F5 3.0579 no 3_766
H34 F6 2.9964 no 3_766
H34 C6 3.3581 no 4_555
H34 C23 3.3895 no 2_645
H34 C24 3.2476 no 2_645
H34 H6A 2.8040 no 4_555
H34 H6C 3.0673 no 4_555
H34 H23 3.2068 no 2_645
H34 H24 2.9579 no 2_645
H34 H25 3.4926 no 3_666
H35 F2 3.3578 no 2_645
H35 C24 3.0810 no 2_645
H35 C25 3.2465 no 2_645
H35 H6A 3.1600 no 4_555
H35 H6B 3.3848 no 4_555
H35 H13 3.5068 no 3_565
H35 H24 2.7542 no 2_645
H35 H25 3.0617 no 2_645

loop_
_geom_hbond_atom_site_label_D
_geom_hbond_atom_site_label_H
_geom_hbond_atom_site_label_A
_geom_hbond_site_symmetry_A
_geom_hbond_distance_DA
_geom_hbond_distance_DH
_geom_hbond_distance_HA
_geom_hbond_angle_DHA
_geom_hbond_publ_flag
N1 H1 N32 . 2.655(6) 0.880 2.226 109.7 no
N5 H5 F3 3_665 3.020(6) 0.880 2.218 151.3 no

loop_
_geom_torsion_atom_site_label_1
_geom_torsion_atom_site_label_2
_geom_torsion_atom_site_label_3
_geom_torsion_atom_site_label_4
_geom_torsion
_geom_torsion_publ_flag
N1 Pt1 N5 C4 0.9(4) no
N5 Pt1 N1 C2 -2.1(4) no
N1 Pt1 N21 C22 -179.9(3) no
N1 Pt1 N21 C26 -2.1(4) no
N21 Pt1 N1 C2 176.0(4) no
N5 Pt1 N11 C12 177.5(3) no
N5 Pt1 N11 C16 -0.6(4) no
N11 Pt1 N5 C4 -179.1(4) no
N11 Pt1 N21 C22 0.3(3) no
N11 Pt1 N21 C26 178.1(4) no
N21 Pt1 N11 C12 -0.7(3) no
N21 Pt1 N11 C16 -178.7(4) no
Pt1 N1 C2 N3 2.0(9) no
Pt1 N1 C2 N31 -177.6(3) no
C2 N3 C4 N5 -1.7(9) no
C2 N3 C4 C6 178.0(5) no
C4 N3 C2 N1 0.2(9) no
C4 N3 C2 N31 179.8(5) no
Pt1 N5 C4 N3 0.7(9) no
Pt1 N5 C4 C6 -179.0(3) no
Pt1 N11 C12 C13 -178.1(4) no
Pt1 N11 C12 C22 0.9(6) no
Pt1 N11 C16 C15 177.8(4) no
C12 N11 C16 C15 -0.2(8) no
C16 N11 C12 C13 0.1(8) no
C16 N11 C12 C22 179.1(5) no
Pt1 N21 C22 C12 0.1(6) no
Pt1 N21 C22 C23 179.2(4) no
Pt1 N21 C26 C25 -178.1(4) no
C22 N21 C26 C25 -0.3(8) no
C26 N21 C22 C12 -177.9(5) no
C26 N21 C22 C23 1.2(8) no
N32 N31 C2 N1 -3.2(8) no
N32 N31 C2 N3 177.1(5) no
C2 N31 N32 C33 178.7(5) no
N32 N31 C35 C34 -0.4(7) no
C35 N31 N32 C33 0.8(6) no
C2 N31 C35 C34 -178.0(5) no
C35 N31 C2 N1 174.3(5) no
C35 N31 C2 N3 -5.4(8) no
N31 N32 C33 C34 -1.0(7) no
N11 C12 C13 C14 0.6(8) no
N11 C12 C22 N21 -0.7(7) no
N11 C12 C22 C23 -179.7(5) no
C13 C12 C22 N21 178.3(5) no
C13 C12 C22 C23 -0.7(8) no
C22 C12 C13 C14 -178.3(5) no
C12 C13 C14 C15 -1.2(9) no
C13 C14 C15 C16 1.1(9) no
C14 C15 C16 N11 -0.4(9) no
N21 C22 C23 C24 -1.3(8) no
C12 C22 C23 C24 177.6(5) no
C22 C23 C24 C25 0.6(8) no
C23 C24 C25 C26 0.2(8) no
C24 C25 C26 N21 -0.4(9) no
N32 C33 C34 C35 0.7(7) no
C33 C34 C35 N31 -0.2(7) no
